data_2020542
loop_
_publ_author_name
'Yahsi, Yasemin'

_publ_section_title
;
 X-ray characterization and magnetic properties of dioxygen-bridged Cu^II^
 and Mn^III^ Schiff base complexes
;
_journal_coeditor_code UK3124
_journal_issue 7
_journal_name_full 'Acta Crystallographica Section C'
_journal_page_first 585
_journal_page_last 592
_journal_paper_doi 10.1107/S2053229616008974
_journal_volume 72
_journal_year 2016
_chemical_formula_iupac '[Cu2 (C10 H10 Br1 N1 O2)2]'
_chemical_formula_moiety 'C20 H20 Br2 Cu2 N2 O4'
_chemical_formula_sum 'C20 H20 Br2 Cu2 N2 O4'
_chemical_formula_weight 639.28
_chemical_name_systematic Bis(\m-4-bromo-2-{[(3-oxidopropyl)imino]methyl}phenolato)dicopper(II)
_space_group_IT_number 14
_symmetry_cell_setting monoclinic
_symmetry_space_group_name_Hall '-P 2yn'
_symmetry_space_group_name_H-M 'P 1 21/n 1'
_atom_sites_solution_hydrogens geom
_atom_sites_solution_primary direct
_atom_sites_solution_secondary difmap
_audit_creation_method SHELXL-97
_cell_angle_alpha 90.00
_cell_angle_beta 92.0850(10)
_cell_angle_gamma 90.00
_cell_formula_units_Z 4
_cell_length_a 9.0043(2)
_cell_length_b 10.2212(2)
_cell_length_c 22.7814(5)
_cell_measurement_reflns_used 9935
_cell_measurement_temperature 100(2)
_cell_measurement_theta_max 27.56
_cell_measurement_theta_min 2.40
_cell_volume 2095.29(8)
_computing_cell_refinement
;
APEX2 (Bruker, 2007)
;
_computing_data_collection
;
APEX2 (Bruker, 2007)
;
_computing_data_reduction
;
SAINT (Bruker, 2007)
;
_computing_molecular_graphics
;
SHELXTL (Sheldrick, 2008)
;
_computing_publication_material
;
SHELXTL (Sheldrick, 2008)
;
_computing_structure_refinement
;
SHELXL97 (Sheldrick, 2008)
;
_computing_structure_solution
;
SHELXS97 (Sheldrick, 2008)
;
_diffrn_ambient_temperature 100(2)
_diffrn_measured_fraction_theta_full 0.999
_diffrn_measured_fraction_theta_max 0.999
_diffrn_measurement_device_type 'Bruker APEXII CCD area-detector'
_diffrn_measurement_method 'phi and omega scans'
_diffrn_radiation_monochromator graphite
_diffrn_radiation_source 'fine-focus sealed tube'
_diffrn_radiation_type MoK\a
_diffrn_radiation_wavelength 0.71073
_diffrn_reflns_av_R_equivalents 0.0230
_diffrn_reflns_av_sigmaI/netI 0.0135
_diffrn_reflns_limit_h_max 11
_diffrn_reflns_limit_h_min -11
_diffrn_reflns_limit_k_max 13
_diffrn_reflns_limit_k_min -13
_diffrn_reflns_limit_l_max 29
_diffrn_reflns_limit_l_min -29
_diffrn_reflns_number 35997
_diffrn_reflns_theta_full 27.56
_diffrn_reflns_theta_max 27.56
_diffrn_reflns_theta_min 1.79
_exptl_absorpt_coefficient_mu 5.874
_exptl_absorpt_correction_T_max 0.324
_exptl_absorpt_correction_T_min 0.120
_exptl_absorpt_correction_type multi-scan
_exptl_absorpt_process_details
;
(SADABS; Bruker, 2007)
;
_exptl_crystal_colour green
_exptl_crystal_density_diffrn 2.027
_exptl_crystal_density_method 'not measured'
_exptl_crystal_description block
_exptl_crystal_F_000 1256
_exptl_crystal_size_max 0.45
_exptl_crystal_size_mid 0.34
_exptl_crystal_size_min 0.21
_refine_diff_density_max 0.786
_refine_diff_density_min -0.316
_refine_ls_extinction_method none
_refine_ls_goodness_of_fit_ref 1.028
_refine_ls_hydrogen_treatment constr
_refine_ls_matrix_type full
_refine_ls_number_parameters 271
_refine_ls_number_reflns 4843
_refine_ls_number_restraints 0
_refine_ls_restrained_S_all 1.028
_refine_ls_R_factor_all 0.0221
_refine_ls_R_factor_gt 0.0191
_refine_ls_shift/su_max 0.002
_refine_ls_shift/su_mean 0.000
_refine_ls_structure_factor_coef Fsqd
_refine_ls_weighting_details 'calc w=1/[\s^2^(Fo^2^)+(0.0286P)^2^+1.5617P] where P=(Fo^2^+2Fc^2^)/3'
_refine_ls_weighting_scheme calc
_refine_ls_wR_factor_gt 0.0500
_refine_ls_wR_factor_ref 0.0515
_reflns_number_gt 4450
_reflns_number_total 4843
_reflns_threshold_expression >2sigma(I)
_cod_data_source_file uk3124sup1.cif
_cod_data_source_block 1
_cod_depositor_comments 'Adding full bibliography for 2020542--2020543.cif.'
_cod_original_sg_symbol_H-M 'P 21/n'
_cod_database_code 2020542

loop_
_symmetry_equiv_pos_as_xyz
'x, y, z'
'-x+1/2, y+1/2, -z+1/2'
'-x, -y, -z'
'x-1/2, -y-1/2, z-1/2'

loop_
_atom_site_type_symbol
_atom_site_label
_atom_site_fract_x
_atom_site_fract_y
_atom_site_fract_z
_atom_site_U_iso_or_equiv
_atom_site_adp_type
_atom_site_calc_flag
_atom_site_refinement_flags
_atom_site_occupancy
_atom_site_symmetry_multiplicity
Br Br1 0.16334(2) 0.336543(19) 0.030007(8) 0.02506(6) Uani d . 1 1
Br Br2 0.04394(2) 0.88982(2) 0.762701(9) 0.02814(6) Uani d . 1 1
Cu Cu1 0.05380(2) 0.63650(2) 0.460192(9) 0.01638(6) Uani d . 1 1
Cu Cu2 0.12915(2) 0.52892(2) 0.341273(9) 0.01537(6) Uani d . 1 1
O O2 0.18938(14) 0.51891(13) 0.42273(5) 0.0190(3) Uani d . 1 1
O O1 0.00727(14) 0.65831(12) 0.37766(5) 0.0181(3) Uani d . 1 1
C C10 -0.1159(2) 0.7236(2) 0.35059(8) 0.0229(4) Uani d . 1 1
H H10A -0.1576 0.6695 0.3179 0.027 Uiso calc R 1 1
H H10B -0.0827 0.8078 0.3340 0.027 Uiso calc R 1 1
C C15 0.18423(19) 0.41592(17) 0.21023(8) 0.0173(3) Uani d . 1 1
C C14 0.2771(2) 0.36885(18) 0.25848(8) 0.0188(4) Uani d . 1 1
H H14 0.3516 0.3071 0.2494 0.023 Uiso calc R 1 1
O O3 0.12733(14) 0.59354(13) 0.53749(6) 0.0192(3) Uani d . 1 1
N N2 0.26911(17) 0.40224(15) 0.31282(7) 0.0176(3) Uani d . 1 1
C C3 -0.0041(2) 0.83912(18) 0.64133(9) 0.0218(4) Uani d . 1 1
H H3 -0.0679 0.9130 0.6428 0.026 Uiso calc R 1 1
C C2 0.0119(2) 0.77242(18) 0.58767(8) 0.0191(4) Uani d . 1 1
N N1 -0.07829(18) 0.77575(16) 0.48557(7) 0.0214(3) Uani d . 1 1
C C20 0.06881(19) 0.50932(17) 0.21698(8) 0.0170(3) Uani d . 1 1
C C17 0.1268(2) 0.40594(18) 0.10609(8) 0.0189(4) Uani d . 1 1
C C4 0.0713(2) 0.79846(18) 0.69122(8) 0.0203(4) Uani d . 1 1
C C18 0.0111(2) 0.49481(18) 0.11173(8) 0.0190(4) Uani d . 1 1
H H18 -0.0466 0.5218 0.0781 0.023 Uiso calc R 1 1
C C5 0.1644(2) 0.68899(18) 0.69030(8) 0.0198(4) Uani d . 1 1
H H5 0.2158 0.6608 0.7252 0.024 Uiso calc R 1 1
C C19 -0.0192(2) 0.54332(18) 0.16634(8) 0.0195(4) Uani d . 1 1
H H19 -0.1011 0.6010 0.1702 0.023 Uiso calc R 1 1
C C13 0.3784(2) 0.34272(19) 0.35488(8) 0.0228(4) Uani d . 1 1
H H13A 0.4639 0.3097 0.3331 0.027 Uiso calc R 1 1
H H13B 0.3319 0.2671 0.3742 0.027 Uiso calc R 1 1
C C16 0.2120(2) 0.36551(18) 0.15371(8) 0.0188(4) Uani d . 1 1
H H16 0.2896 0.3039 0.1489 0.023 Uiso calc R 1 1
C C7 0.10711(19) 0.66146(17) 0.58503(8) 0.0169(3) Uani d . 1 1
C C9 -0.2356(2) 0.7493(2) 0.39461(9) 0.0288(4) Uani d . 1 1
H H9A -0.3234 0.7883 0.3739 0.035 Uiso calc R 1 1
H H9B -0.2666 0.6650 0.4118 0.035 Uiso calc R 1 1
C C1 -0.0771(2) 0.81953(19) 0.53844(9) 0.0225(4) Uani d . 1 1
H H1 -0.1419 0.8906 0.5458 0.027 Uiso calc R 1 1
C C12 0.4345(2) 0.4389(2) 0.40165(8) 0.0220(4) Uani d . 1 1
H H12A 0.5262 0.4035 0.4210 0.026 Uiso calc R 1 1
H H12B 0.4605 0.5223 0.3824 0.026 Uiso calc R 1 1
C C6 0.1810(2) 0.62245(18) 0.63841(8) 0.0188(4) Uani d . 1 1
H H6 0.2439 0.5479 0.6383 0.023 Uiso calc R 1 1
C C11 0.3221(2) 0.46629(19) 0.44810(8) 0.0202(4) Uani d . 1 1
H H11A 0.2995 0.3841 0.4689 0.024 Uiso calc R 1 1
H H11B 0.3651 0.5288 0.4772 0.024 Uiso calc R 1 1
C C8 -0.1833(3) 0.8396(2) 0.44329(9) 0.0308(5) Uani d . 1 1
H H8A -0.1344 0.9166 0.4260 0.037 Uiso calc R 1 1
H H8B -0.2705 0.8711 0.4645 0.037 Uiso calc R 1 1
O O4 0.04083(14) 0.56615(13) 0.26658(6) 0.0204(3) Uani d . 1 1

loop_
_atom_site_aniso_label
_atom_site_aniso_U_11
_atom_site_aniso_U_22
_atom_site_aniso_U_33
_atom_site_aniso_U_12
_atom_site_aniso_U_13
_atom_site_aniso_U_23
Br1 0.03541(11) 0.02557(10) 0.01405(10) 0.00466(8) -0.00131(8) -0.00297(7)
Br2 0.03430(11) 0.03154(11) 0.01818(10) 0.00891(8) -0.00451(8) -0.00987(8)
Cu1 0.01757(11) 0.01904(11) 0.01257(11) 0.00489(8) 0.00107(8) -0.00069(8)
Cu2 0.01586(10) 0.01750(11) 0.01280(11) 0.00238(8) 0.00127(8) -0.00047(8)
O2 0.0177(6) 0.0257(7) 0.0135(6) 0.0067(5) -0.0003(5) -0.0019(5)
O1 0.0185(6) 0.0229(6) 0.0129(6) 0.0057(5) -0.0005(5) -0.0011(5)
C10 0.0228(9) 0.0278(10) 0.0178(9) 0.0092(7) -0.0025(7) -0.0006(7)
C15 0.0192(8) 0.0162(8) 0.0166(9) -0.0015(6) 0.0008(7) -0.0001(7)
C14 0.0205(9) 0.0179(8) 0.0181(9) 0.0025(7) 0.0039(7) 0.0001(7)
O3 0.0223(6) 0.0215(6) 0.0138(6) 0.0066(5) 0.0022(5) 0.0001(5)
N2 0.0179(7) 0.0193(7) 0.0157(7) 0.0021(6) 0.0014(6) 0.0008(6)
C3 0.0238(9) 0.0207(9) 0.0205(10) 0.0054(7) -0.0015(8) -0.0049(7)
C2 0.0197(8) 0.0208(9) 0.0168(9) 0.0014(7) 0.0000(7) -0.0017(7)
N1 0.0240(8) 0.0226(8) 0.0175(8) 0.0076(6) -0.0020(6) -0.0008(6)
C20 0.0179(8) 0.0167(8) 0.0166(9) -0.0028(6) 0.0029(7) 0.0000(7)
C17 0.0247(9) 0.0180(8) 0.0142(8) -0.0035(7) 0.0021(7) -0.0024(7)
C4 0.0223(9) 0.0220(9) 0.0166(9) -0.0001(7) 0.0015(7) -0.0046(7)
C18 0.0207(8) 0.0192(8) 0.0168(9) -0.0030(7) -0.0038(7) 0.0009(7)
C5 0.0194(8) 0.0227(9) 0.0170(9) -0.0001(7) -0.0021(7) 0.0008(7)
C19 0.0194(8) 0.0188(8) 0.0203(9) 0.0004(7) -0.0015(7) -0.0009(7)
C13 0.0250(9) 0.0259(10) 0.0174(9) 0.0101(7) 0.0006(7) 0.0003(7)
C16 0.0226(9) 0.0170(8) 0.0169(9) 0.0003(7) 0.0016(7) -0.0004(7)
C7 0.0164(8) 0.0179(8) 0.0164(9) -0.0004(6) 0.0032(7) -0.0008(7)
C9 0.0278(10) 0.0328(11) 0.0257(11) 0.0103(8) -0.0029(8) -0.0048(8)
C1 0.0244(9) 0.0221(9) 0.0210(10) 0.0084(7) -0.0006(8) -0.0031(7)
C12 0.0171(8) 0.0326(10) 0.0163(9) 0.0062(7) 0.0000(7) 0.0019(8)
C6 0.0184(8) 0.0203(9) 0.0179(9) 0.0024(7) 0.0024(7) 0.0008(7)
C11 0.0190(8) 0.0263(9) 0.0153(9) 0.0068(7) -0.0002(7) 0.0002(7)
C8 0.0378(12) 0.0331(11) 0.0208(10) 0.0189(9) -0.0071(9) -0.0041(8)
O4 0.0230(6) 0.0224(6) 0.0158(6) 0.0051(5) 0.0008(5) -0.0011(5)

loop_
_atom_type_symbol
_atom_type_description
_atom_type_scat_dispersion_real
_atom_type_scat_dispersion_imag
_atom_type_scat_source
C C 0.0033 0.0016 'International Tables Vol C Tables 4.2.6.8 and 6.1.1.4'
H H 0.0000 0.0000 'International Tables Vol C Tables 4.2.6.8 and 6.1.1.4'
N N 0.0061 0.0033 'International Tables Vol C Tables 4.2.6.8 and 6.1.1.4'
O O 0.0106 0.0060 'International Tables Vol C Tables 4.2.6.8 and 6.1.1.4'
Cu Cu 0.3201 1.2651 'International Tables Vol C Tables 4.2.6.8 and 6.1.1.4'
Br Br -0.2901 2.4595 'International Tables Vol C Tables 4.2.6.8 and 6.1.1.4'

loop_
_geom_angle_atom_site_label_1
_geom_angle_atom_site_label_2
_geom_angle_atom_site_label_3
_geom_angle
_geom_angle_publ_flag
O1 Cu1 O2 76.07(5) y
O1 Cu1 N1 95.25(6) y
O1 Cu2 N2 172.86(6) y
O2 Cu2 O1 76.44(5) y
O2 Cu1 N1 169.53(6) y
O2 Cu2 N2 97.11(6) y
O3 Cu1 O1 169.55(5) y
O3 Cu1 O2 93.48(5) y
O3 Cu1 N1 95.10(6) y
O4 Cu2 O1 91.24(5) y
O4 Cu2 O2 167.67(5) y
O4 Cu2 N2 95.22(6) y
C11 O2 Cu2 128.37(11) ?
C11 O2 Cu1 126.41(11) ?
C10 O1 Cu1 128.26(11) ?
C10 O1 Cu2 125.87(11) ?
Cu1 O1 Cu2 103.52(6) y
Cu2 O2 Cu1 103.48(6) y
O1 C10 C9 110.88(15) ?
O1 C10 H10A 109.5 ?
C9 C10 H10A 109.5 ?
O1 C10 H10B 109.5 ?
C9 C10 H10B 109.5 ?
H10A C10 H10B 108.1 ?
C16 C15 C20 119.71(16) ?
C16 C15 C14 117.08(16) ?
C20 C15 C14 123.21(17) ?
N2 C14 C15 126.44(17) ?
N2 C14 H14 116.8 ?
C15 C14 H14 116.8 ?
C7 O3 Cu1 126.08(11) ?
C14 N2 C13 117.01(15) ?
C14 N2 Cu2 123.97(13) ?
C13 N2 Cu2 118.97(12) ?
C4 C3 C2 120.64(17) ?
C4 C3 H3 119.7 ?
C2 C3 H3 119.7 ?
C3 C2 C7 120.12(17) ?
C3 C2 C1 116.24(17) ?
C7 C2 C1 123.58(17) ?
C1 N1 C8 116.17(16) ?
C1 N1 Cu1 123.12(13) ?
C8 N1 Cu1 120.69(13) ?
O4 C20 C19 118.42(16) ?
O4 C20 C15 123.88(16) ?
C19 C20 C15 117.70(16) ?
C16 C17 C18 121.57(17) ?
C16 C17 Br1 119.73(14) ?
C18 C17 Br1 118.68(14) ?
C3 C4 C5 120.71(17) ?
C3 C4 Br2 119.12(14) ?
C5 C4 Br2 120.15(14) ?
C19 C18 C17 119.51(17) ?
C19 C18 H18 120.2 ?
C17 C18 H18 120.2 ?
C6 C5 C4 119.44(17) ?
C6 C5 H5 120.3 ?
C4 C5 H5 120.3 ?
C18 C19 C20 121.57(17) ?
C18 C19 H19 119.2 ?
C20 C19 H19 119.2 ?
N2 C13 C12 112.54(15) ?
N2 C13 H13A 109.1 ?
C12 C13 H13A 109.1 ?
N2 C13 H13B 109.1 ?
C12 C13 H13B 109.1 ?
H13A C13 H13B 107.8 ?
C17 C16 C15 119.82(17) ?
C17 C16 H16 120.1 ?
C15 C16 H16 120.1 ?
O3 C7 C6 119.06(16) ?
O3 C7 C2 124.14(17) ?
C6 C7 C2 116.79(16) ?
C8 C9 C10 112.41(19) ?
C8 C9 H9A 109.1 ?
C10 C9 H9A 109.1 ?
C8 C9 H9B 109.1 ?
C10 C9 H9B 109.1 ?
H9A C9 H9B 107.9 ?
N1 C1 C2 126.88(17) ?
N1 C1 H1 116.6 ?
C2 C1 H1 116.6 ?
C11 C12 C13 113.27(16) ?
C11 C12 H12A 108.9 ?
C13 C12 H12A 108.9 ?
C11 C12 H12B 108.9 ?
C13 C12 H12B 108.9 ?
H12A C12 H12B 107.7 ?
C5 C6 C7 122.29(17) ?
C5 C6 H6 118.9 ?
C7 C6 H6 118.9 ?
O2 C11 C12 111.11(15) ?
O2 C11 H11A 109.4 ?
C12 C11 H11A 109.4 ?
O2 C11 H11B 109.4 ?
C12 C11 H11B 109.4 ?
H11A C11 H11B 108.0 ?
N1 C8 C9 112.67(17) ?
N1 C8 H8A 109.1 ?
C9 C8 H8A 109.1 ?
N1 C8 H8B 109.1 ?
C9 C8 H8B 109.1 ?
H8A C8 H8B 107.8 ?
C20 O4 Cu2 127.04(12) ?

loop_
_geom_bond_atom_site_label_1
_geom_bond_atom_site_label_2
_geom_bond_distance
_geom_bond_publ_flag
Br1 C17 1.9124(18) ?
Br2 C4 1.9010(18) ?
Cu1 O1 1.9244(13) y
Cu1 O2 1.9338(12) y
Cu1 O3 1.9098(13) y
Cu1 N1 1.9556(16) y
Cu2 O1 1.9253(12) y
Cu2 O2 1.9170(13) y
Cu2 O4 1.8905(13) y
Cu2 N2 1.9350(15) y
O2 C11 1.415(2) ?
O1 C10 1.416(2) ?
C10 C9 1.521(3) ?
C10 H10A 0.9900 ?
C10 H10B 0.9900 ?
C15 C16 1.418(3) ?
C15 C20 1.424(2) ?
C15 C14 1.439(3) ?
C14 N2 1.289(2) ?
C14 H14 0.9500 ?
O3 C7 1.305(2) ?
N2 C13 1.479(2) ?
C3 C4 1.367(3) ?
C3 C2 1.412(3) ?
C3 H3 0.9500 ?
C2 C7 1.424(2) ?
C2 C1 1.438(3) ?
N1 C1 1.285(2) ?
N1 C8 1.477(2) ?
C20 O4 1.303(2) ?
C20 C19 1.419(3) ?
C17 C16 1.370(3) ?
C17 C18 1.392(3) ?
C4 C5 1.399(3) ?
C18 C19 1.376(3) ?
C18 H18 0.9500 ?
C5 C6 1.377(3) ?
C5 H5 0.9500 ?
C19 H19 0.9500 ?
C13 C12 1.522(3) ?
C13 H13A 0.9900 ?
C13 H13B 0.9900 ?
C16 H16 0.9500 ?
C7 C6 1.422(3) ?
C9 C8 1.505(3) ?
C9 H9A 0.9900 ?
C9 H9B 0.9900 ?
C1 H1 0.9500 ?
C12 C11 1.516(2) ?
C12 H12A 0.9900 ?
C12 H12B 0.9900 ?
C6 H6 0.9500 ?
C11 H11A 0.9900 ?
C11 H11B 0.9900 ?
C8 H8A 0.9900 ?
C8 H8B 0.9900 ?

loop_
_geom_hbond_atom_site_label_D
_geom_hbond_atom_site_label_H
_geom_hbond_atom_site_label_A
_geom_hbond_site_symmetry_A
_geom_hbond_distance_DH
_geom_hbond_distance_HA
_geom_hbond_distance_DA
_geom_hbond_angle_DHA
_geom_hbond_publ_flag
C16 H16 O1 2_545 0.95 2.45 3.394(2) 172 no
C10 H10A O4 . 0.99 2.41 2.905(2) 110 no
